data_4519521
loop_
_publ_author_name
'Orlando Ortiz'
'Mohan Raj Anthony Raj'
'Thierry Maris'
'St\'ephane K\'ena-Cohen'
'William G. Skene'

_publ_section_title
;
 Leveraging Intermolecular Contacts of Polymorphs for Tuning Solid-State
 Emission
;
_journal_name_full 'Crystal growth & Design'
_journal_page_first 1236
_journal_page_last 1243
_journal_paper_doi 10.1021/acs.cgd.5c01310
_journal_volume 26
_journal_year 2026
_chemical_formula_moiety 'C24 H16 Br N3 S'
_chemical_formula_sum 'C24 H16 Br N3 S'
_chemical_formula_weight 458.37
_chemical_name_systematic 4-(7-bromo-2,1,3-benzothiadiazol-4-yl)-N,N-diphenylaniline
_space_group_crystal_system orthorhombic
_space_group_IT_number 61
_space_group_name_Hall '-P 2ac 2ab'
_space_group_name_H-M_alt 'P b c a'
_atom_sites_solution_hydrogens geom
_atom_sites_solution_primary dual
_audit_creation_date 2025-02-13
_audit_creation_method
;FinalCif V147 by Daniel Kratzert, Freiburg 2025, 
https://dkratzert.de/finalcif.html
;
_cell_angle_alpha 90
_cell_angle_beta 90
_cell_angle_gamma 90
_cell_formula_units_Z 8
_cell_length_a 10.1597(2)
_cell_length_b 16.5771(3)
_cell_length_c 23.4674(4)
_cell_measurement_reflns_used 9317
_cell_measurement_temperature 150
_cell_measurement_theta_max 58.023
_cell_measurement_theta_min 4.442
_cell_volume 3952.34(13)
_computing_cell_refinement
;
SAINT (2013) V8.41; Integration Software for Single Crystal Data.
Bruker AXS Inc., Madison, WI 53719-1173.
;
_computing_data_collection
;
APEX 4 (2022) Bruker AXS Inc., Madison, WI 53719-1173.
;
_computing_data_reduction
;
SAINT (2013) V8.41; Integration Software for Single Crystal Data.
Bruker AXS Inc., Madison, WI 53719-1173.
;
_computing_molecular_graphics 'Olex2 1.3 (Dolomanov et al., 2009)'
_computing_publication_material 'Olex2 1.3 (Dolomanov et al., 2009)'
_computing_structure_refinement 'XL  (Sheldrick, 2008)'
_computing_structure_solution 'XT  (Sheldrick, 2015)'
_diffrn_ambient_temperature 150
_diffrn_detector 'CMOS Area detector'
_diffrn_detector_area_resol_mean 10.42
_diffrn_detector_type 'Bruker CMOS Photon III '
_diffrn_measured_fraction_theta_full 0.997
_diffrn_measured_fraction_theta_max 0.993
_diffrn_measurement_device 'k-geometry diffractometer'
_diffrn_measurement_device_type 'Bruker Venture Metaljet'
_diffrn_measurement_method '\w and \f scans'
_diffrn_radiation_collimation 'Focusing mirrors'
_diffrn_radiation_monochromator 'Helios MX Mirror Optics'
_diffrn_radiation_probe x-ray
_diffrn_radiation_type 'Ga K\a'
_diffrn_radiation_wavelength 1.34139
_diffrn_reflns_av_R_equivalents 0.0304
_diffrn_reflns_av_unetI/netI 0.0154
_diffrn_reflns_Laue_measured_fraction_full 0.997
_diffrn_reflns_Laue_measured_fraction_max 0.993
_diffrn_reflns_limit_h_max 12
_diffrn_reflns_limit_h_min -12
_diffrn_reflns_limit_k_max 20
_diffrn_reflns_limit_k_min -20
_diffrn_reflns_limit_l_max 29
_diffrn_reflns_limit_l_min -29
_diffrn_reflns_number 48936
_diffrn_reflns_point_group_measured_fraction_full 0.997
_diffrn_reflns_point_group_measured_fraction_max 0.993
_diffrn_reflns_theta_full 53.594
_diffrn_reflns_theta_max 58.086
_diffrn_reflns_theta_min 4.641
_diffrn_source 'Metal Jet'
_diffrn_source_current 3.57
_diffrn_source_power 0.2488647
_diffrn_source_target Ga
_diffrn_source_type 'Gallium Liquid Metal Jet Source'
_diffrn_source_voltage 69.71
_exptl_absorpt_coefficient_mu 2.600
_exptl_absorpt_correction_T_max 0.1509
_exptl_absorpt_correction_T_min 0.0573
_exptl_absorpt_correction_type multi-scan
_exptl_absorpt_process_details
;
SADABS-2016/2 (Bruker,2016/2) was used for absorption correction.
wR2(int) was 0.1368 before and 0.0664 after correction.
The Ratio of minimum to maximum transmission is 0.3797.
The \l/2 correction factor is Not present.
;
_exptl_crystal_colour 'clear light orange'
_exptl_crystal_colour_lustre clear
_exptl_crystal_colour_modifier light
_exptl_crystal_colour_primary orange
_exptl_crystal_density_diffrn 1.541
_exptl_crystal_description plate
_exptl_crystal_F_000 1856
_exptl_crystal_size_max 0.33
_exptl_crystal_size_mid 0.24
_exptl_crystal_size_min 0.047
_refine_diff_density_max 0.415
_refine_diff_density_min -0.495
_refine_diff_density_rms 0.048
_refine_ls_extinction_coef .
_refine_ls_extinction_method none
_refine_ls_goodness_of_fit_ref 1.079
_refine_ls_hydrogen_treatment constr
_refine_ls_matrix_type full
_refine_ls_number_parameters 262
_refine_ls_number_reflns 4171
_refine_ls_number_restraints 0
_refine_ls_restrained_S_all 1.079
_refine_ls_R_factor_all 0.0319
_refine_ls_R_factor_gt 0.0295
_refine_ls_shift/su_max 0.002
_refine_ls_shift/su_mean 0.000
_refine_ls_structure_factor_coef Fsqd
_refine_ls_weighting_details 'w=1/[\s^2^(Fo^2^)+(0.0444P)^2^+1.7744P] where P=(Fo^2^+2Fc^2^)/3'
_refine_ls_weighting_scheme calc
_refine_ls_wR_factor_gt 0.0830
_refine_ls_wR_factor_ref 0.0848
_reflns_Friedel_coverage 0.000
_reflns_Friedel_fraction_full .
_reflns_Friedel_fraction_max .
_reflns_number_gt 3872
_reflns_number_total 4171
_reflns_threshold_expression 'I > 2\s(I)'
_cod_data_source_file sken964.cif
_cod_data_source_block sken964
_cod_database_code 4519521

loop_
_space_group_symop_id
_space_group_symop_operation_xyz
1 'x, y, z'
2 '-x+1/2, -y, z+1/2'
3 '-x, y+1/2, -z+1/2'
4 'x+1/2, -y+1/2, -z'
5 '-x, -y, -z'
6 'x-1/2, y, -z-1/2'
7 'x, -y-1/2, z-1/2'
8 '-x-1/2, y-1/2, z'

loop_
_atom_site_label
_atom_site_type_symbol
_atom_site_fract_x
_atom_site_fract_y
_atom_site_fract_z
_atom_site_U_iso_or_equiv
_atom_site_adp_type
_atom_site_occupancy
_atom_site_site_symmetry_order
_atom_site_calc_flag
_atom_site_refinement_flags_posn
_atom_site_refinement_flags_adp
_atom_site_refinement_flags_occupancy
_atom_site_disorder_assembly
_atom_site_disorder_group
Br1 Br 0.64078(2) 0.21739(2) 0.55808(2) 0.05056(10) Uani 1 1 d . . . . .
S1 S 0.30554(4) 0.42031(3) 0.54991(2) 0.04007(12) Uani 1 1 d . . . . .
N1 N 0.41175(15) 0.34950(9) 0.56031(6) 0.0382(3) Uani 1 1 d . . . . .
N2 N 0.34490(14) 0.45033(9) 0.48694(6) 0.0356(3) Uani 1 1 d . . . . .
N3 N 0.37929(14) 0.61721(9) 0.23091(6) 0.0368(3) Uani 1 1 d . . . . .
C1 C 0.48595(16) 0.34669(9) 0.51280(7) 0.0338(3) Uani 1 1 d . . . . .
C2 C 0.59340(18) 0.29468(10) 0.50282(7) 0.0382(4) Uani 1 1 d . . . . .
C3 C 0.65870(19) 0.30030(12) 0.45243(8) 0.0423(4) Uani 1 1 d . . . . .
H3 H 0.732735 0.266636 0.445662 0.051 Uiso 1 1 calc R U . . .
C4 C 0.61832(17) 0.35535(11) 0.40996(7) 0.0391(4) Uani 1 1 d . . . . .
H4 H 0.665507 0.355900 0.375011 0.047 Uiso 1 1 calc R U . . .
C5 C 0.51461(16) 0.40837(9) 0.41607(7) 0.0330(3) Uani 1 1 d . . . . .
C6 C 0.44727(15) 0.40419(9) 0.46980(7) 0.0320(3) Uani 1 1 d . . . . .
C7 C 0.47868(16) 0.46488(9) 0.36980(7) 0.0321(3) Uani 1 1 d . . . . .
C8 C 0.35594(16) 0.50309(10) 0.36690(7) 0.0356(3) Uani 1 1 d . . . . .
H8 H 0.293405 0.494123 0.396320 0.043 Uiso 1 1 calc R U . . .
C9 C 0.32387(17) 0.55356(10) 0.32215(7) 0.0356(3) Uani 1 1 d . . . . .
H9 H 0.239909 0.578767 0.321448 0.043 Uiso 1 1 calc R U . . .
C10 C 0.41259(16) 0.56813(9) 0.27802(7) 0.0337(3) Uani 1 1 d . . . . .
C11 C 0.53654(16) 0.53201(10) 0.28137(7) 0.0359(3) Uani 1 1 d . . . . .
H11 H 0.599885 0.542305 0.252498 0.043 Uiso 1 1 calc R U . . .
C12 C 0.56812(16) 0.48167(10) 0.32599(7) 0.0359(3) Uani 1 1 d . . . . .
H12 H 0.652973 0.457647 0.327071 0.043 Uiso 1 1 calc R U . . .
C13 C 0.30475(16) 0.68931(10) 0.23845(7) 0.0346(3) Uani 1 1 d . . . . .
C14 C 0.31900(19) 0.73549(11) 0.28756(8) 0.0420(4) Uani 1 1 d . . . . .
H14 H 0.378109 0.718834 0.316641 0.050 Uiso 1 1 calc R U . . .
C15 C 0.2467(2) 0.80592(12) 0.29401(9) 0.0511(5) Uani 1 1 d . . . . .
H15 H 0.256070 0.836904 0.327821 0.061 Uiso 1 1 calc R U . . .
C16 C 0.1615(2) 0.83157(12) 0.25198(9) 0.0502(5) Uani 1 1 d . . . . .
H16 H 0.113038 0.880155 0.256525 0.060 Uiso 1 1 calc R U . . .
C17 C 0.14754(18) 0.78577(11) 0.20331(9) 0.0443(4) Uani 1 1 d . . . . .
H17 H 0.089281 0.803278 0.174155 0.053 Uiso 1 1 calc R U . . .
C18 C 0.21742(17) 0.71438(10) 0.19625(8) 0.0386(4) Uani 1 1 d . . . . .
H18 H 0.205694 0.682852 0.162823 0.046 Uiso 1 1 calc R U . . .
C19 C 0.43523(16) 0.59983(10) 0.17661(7) 0.0359(3) Uani 1 1 d . . . . .
C20 C 0.43600(17) 0.52053(11) 0.15639(8) 0.0406(4) Uani 1 1 d . . . . .
H20 H 0.397842 0.478586 0.178476 0.049 Uiso 1 1 calc R U . . .
C21 C 0.4927(2) 0.50315(14) 0.10393(8) 0.0503(5) Uani 1 1 d . . . . .
H21 H 0.494081 0.449087 0.090514 0.060 Uiso 1 1 calc R U . . .
C22 C 0.5470(2) 0.56385(15) 0.07107(8) 0.0544(5) Uani 1 1 d . . . . .
H22 H 0.584685 0.551709 0.035026 0.065 Uiso 1 1 calc R U . . .
C23 C 0.54611(19) 0.64220(14) 0.09096(9) 0.0529(5) Uani 1 1 d . . . . .
H23 H 0.583020 0.684029 0.068367 0.063 Uiso 1 1 calc R U . . .
C24 C 0.49150(17) 0.66054(12) 0.14395(8) 0.0423(4) Uani 1 1 d . . . . .
H24 H 0.492814 0.714458 0.157652 0.051 Uiso 1 1 calc R U . . .

loop_
_atom_site_aniso_label
_atom_site_aniso_U_11
_atom_site_aniso_U_22
_atom_site_aniso_U_33
_atom_site_aniso_U_23
_atom_site_aniso_U_13
_atom_site_aniso_U_12
Br1 0.06528(17) 0.04581(14) 0.04060(14) 0.01000(8) -0.00079(8) 0.01268(9)
S1 0.0421(2) 0.0439(2) 0.0342(2) -0.00018(16) 0.00635(16) 0.00129(18)
N1 0.0438(8) 0.0373(7) 0.0333(7) -0.0005(5) 0.0009(6) -0.0038(6)
N2 0.0356(7) 0.0372(7) 0.0340(7) -0.0008(6) 0.0034(5) 0.0000(5)
N3 0.0437(8) 0.0346(7) 0.0320(7) 0.0016(6) 0.0005(6) 0.0070(6)
C1 0.0378(8) 0.0316(7) 0.0318(8) -0.0012(6) -0.0011(6) -0.0048(6)
C2 0.0464(9) 0.0330(8) 0.0351(8) 0.0022(6) -0.0040(7) 0.0014(7)
C3 0.0468(10) 0.0380(9) 0.0421(9) 0.0031(8) 0.0031(7) 0.0105(8)
C4 0.0426(9) 0.0392(9) 0.0355(8) 0.0026(7) 0.0051(7) 0.0059(7)
C5 0.0345(8) 0.0316(7) 0.0330(8) -0.0001(6) -0.0002(6) -0.0019(6)
C6 0.0327(8) 0.0299(7) 0.0332(8) -0.0018(6) -0.0013(6) -0.0026(6)
C7 0.0340(8) 0.0310(7) 0.0313(7) -0.0001(6) -0.0008(6) -0.0003(6)
C8 0.0342(8) 0.0387(9) 0.0341(8) -0.0003(7) 0.0024(6) 0.0016(6)
C9 0.0341(8) 0.0372(8) 0.0355(8) -0.0001(7) -0.0002(7) 0.0049(6)
C10 0.0377(8) 0.0316(8) 0.0319(8) -0.0003(6) -0.0022(6) 0.0005(6)
C11 0.0332(8) 0.0404(8) 0.0343(8) 0.0040(7) 0.0021(6) -0.0015(7)
C12 0.0303(8) 0.0390(8) 0.0384(8) 0.0030(7) -0.0001(6) 0.0016(6)
C13 0.0347(8) 0.0320(8) 0.0371(8) 0.0023(6) 0.0010(6) 0.0006(6)
C14 0.0487(10) 0.0384(9) 0.0390(9) -0.0008(7) -0.0049(8) 0.0037(8)
C15 0.0695(13) 0.0385(9) 0.0452(10) -0.0020(8) 0.0013(9) 0.0089(9)
C16 0.0591(12) 0.0404(9) 0.0511(11) 0.0085(8) 0.0103(9) 0.0153(9)
C17 0.0390(10) 0.0464(11) 0.0476(11) 0.0136(8) 0.0018(8) 0.0055(7)
C18 0.0390(9) 0.0400(9) 0.0367(9) 0.0035(7) -0.0017(7) -0.0013(7)
C19 0.0331(8) 0.0422(9) 0.0325(8) 0.0011(7) -0.0022(6) 0.0051(7)
C20 0.0396(9) 0.0425(9) 0.0397(9) -0.0014(7) -0.0066(7) 0.0068(7)
C21 0.0465(10) 0.0614(12) 0.0430(10) -0.0120(9) -0.0089(8) 0.0188(9)
C22 0.0434(10) 0.0849(16) 0.0348(9) -0.0013(10) 0.0007(8) 0.0220(10)
C23 0.0406(10) 0.0734(14) 0.0445(10) 0.0173(10) 0.0058(8) 0.0099(9)
C24 0.0395(9) 0.0430(9) 0.0442(9) 0.0068(8) 0.0008(7) 0.0039(7)

loop_
_atom_type_symbol
_atom_type_description
_atom_type_scat_dispersion_real
_atom_type_scat_dispersion_imag
_atom_type_scat_source
C C 0.0137 0.0067 'International Tables Vol C Tables 4.2.6.8 and 6.1.1.4'
H H 0.0000 0.0000 'International Tables Vol C Tables 4.2.6.8 and 6.1.1.4'
Br Br -0.9338 1.0006 'International Tables Vol C Tables 4.2.6.8 and 6.1.1.4'
N N 0.0241 0.0134 'International Tables Vol C Tables 4.2.6.8 and 6.1.1.4'
S S 0.2925 0.4295 'International Tables Vol C Tables 4.2.6.8 and 6.1.1.4'

loop_
_geom_angle_atom_site_label_1
_geom_angle_atom_site_label_2
_geom_angle_atom_site_label_3
_geom_angle
_geom_angle_site_symmetry_1
_geom_angle_site_symmetry_3
N2 S1 N1 101.41(7) . .
C1 N1 S1 105.92(11) . .
C6 N2 S1 106.81(11) . .
C10 N3 C13 120.82(14) . .
C10 N3 C19 119.19(13) . .
C19 N3 C13 119.49(14) . .
N1 C1 C2 126.28(15) . .
N1 C1 C6 113.81(15) . .
C2 C1 C6 119.90(14) . .
C1 C2 Br1 119.92(13) . .
C3 C2 Br1 121.36(14) . .
C3 C2 C1 118.70(16) . .
C2 C3 H3 119.4 . .
C2 C3 C4 121.11(17) . .
C4 C3 H3 119.4 . .
C3 C4 H4 118.0 . .
C5 C4 C3 124.07(16) . .
C5 C4 H4 118.0 . .
C4 C5 C6 115.11(14) . .
C4 C5 C7 121.03(15) . .
C6 C5 C7 123.86(14) . .
N2 C6 C1 112.04(14) . .
N2 C6 C5 126.88(15) . .
C5 C6 C1 121.08(14) . .
C8 C7 C5 122.81(15) . .
C12 C7 C5 120.30(14) . .
C12 C7 C8 116.89(15) . .
C7 C8 H8 119.3 . .
C9 C8 C7 121.40(15) . .
C9 C8 H8 119.3 . .
C8 C9 H9 119.4 . .
C8 C9 C10 121.13(15) . .
C10 C9 H9 119.4 . .
C9 C10 N3 121.73(15) . .
C9 C10 C11 117.83(15) . .
C11 C10 N3 120.44(15) . .
C10 C11 H11 119.6 . .
C12 C11 C10 120.85(15) . .
C12 C11 H11 119.6 . .
C7 C12 H12 119.1 . .
C11 C12 C7 121.85(15) . .
C11 C12 H12 119.1 . .
C14 C13 N3 120.59(15) . .
C14 C13 C18 119.42(16) . .
C18 C13 N3 119.99(15) . .
C13 C14 H14 120.1 . .
C15 C14 C13 119.89(17) . .
C15 C14 H14 120.1 . .
C14 C15 H15 119.5 . .
C16 C15 C14 120.90(19) . .
C16 C15 H15 119.5 . .
C15 C16 H16 120.4 . .
C17 C16 C15 119.15(17) . .
C17 C16 H16 120.4 . .
C16 C17 H17 119.5 . .
C16 C17 C18 120.99(18) . .
C18 C17 H17 119.5 . .
C13 C18 H18 120.2 . .
C17 C18 C13 119.63(17) . .
C17 C18 H18 120.2 . .
C20 C19 N3 119.74(16) . .
C24 C19 N3 120.77(16) . .
C24 C19 C20 119.48(16) . .
C19 C20 H20 120.1 . .
C21 C20 C19 119.89(18) . .
C21 C20 H20 120.1 . .
C20 C21 H21 119.7 . .
C22 C21 C20 120.58(19) . .
C22 C21 H21 119.7 . .
C21 C22 H22 120.2 . .
C23 C22 C21 119.57(18) . .
C23 C22 H22 120.2 . .
C22 C23 H23 119.7 . .
C22 C23 C24 120.60(19) . .
C24 C23 H23 119.7 . .
C19 C24 C23 119.86(18) . .
C19 C24 H24 120.1 . .
C23 C24 H24 120.1 . .

loop_
_geom_bond_atom_site_label_1
_geom_bond_atom_site_label_2
_geom_bond_distance
_geom_bond_site_symmetry_2
Br1 C2 1.8854(17) .
S1 N1 1.6130(16) .
S1 N2 1.6098(14) .
N1 C1 1.347(2) .
N2 C6 1.352(2) .
N3 C10 1.414(2) .
N3 C13 1.426(2) .
N3 C19 1.425(2) .
C1 C2 1.411(2) .
C1 C6 1.443(2) .
C2 C3 1.359(3) .
C3 H3 0.9500 .
C3 C4 1.412(2) .
C4 H4 0.9500 .
C4 C5 1.380(2) .
C5 C6 1.436(2) .
C5 C7 1.480(2) .
C7 C8 1.400(2) .
C7 C12 1.400(2) .
C8 H8 0.9500 .
C8 C9 1.382(2) .
C9 H9 0.9500 .
C9 C10 1.394(2) .
C10 C11 1.397(2) .
C11 H11 0.9500 .
C11 C12 1.377(2) .
C12 H12 0.9500 .
C13 C14 1.391(2) .
C13 C18 1.393(2) .
C14 H14 0.9500 .
C14 C15 1.387(3) .
C15 H15 0.9500 .
C15 C16 1.380(3) .
C16 H16 0.9500 .
C16 C17 1.379(3) .
C17 H17 0.9500 .
C17 C18 1.390(3) .
C18 H18 0.9500 .
C19 C20 1.398(2) .
C19 C24 1.388(2) .
C20 H20 0.9500 .
C20 C21 1.389(3) .
C21 H21 0.9500 .
C21 C22 1.383(3) .
C22 H22 0.9500 .
C22 C23 1.380(3) .
C23 H23 0.9500 .
C23 C24 1.395(3) .
C24 H24 0.9500 .

loop_
_geom_torsion_atom_site_label_1
_geom_torsion_atom_site_label_2
_geom_torsion_atom_site_label_3
_geom_torsion_atom_site_label_4
_geom_torsion
_geom_torsion_site_symmetry_1
_geom_torsion_site_symmetry_2
_geom_torsion_site_symmetry_3
_geom_torsion_site_symmetry_4
Br1 C2 C3 C4 176.54(15) . . . .
S1 N1 C1 C2 178.80(14) . . . .
S1 N1 C1 C6 -0.81(17) . . . .
S1 N2 C6 C1 -0.87(16) . . . .
S1 N2 C6 C5 179.22(13) . . . .
N1 S1 N2 C6 0.37(13) . . . .
N1 C1 C2 Br1 2.3(2) . . . .
N1 C1 C2 C3 -179.41(17) . . . .
N1 C1 C6 N2 1.1(2) . . . .
N1 C1 C6 C5 -178.94(14) . . . .
N2 S1 N1 C1 0.27(13) . . . .
N3 C10 C11 C12 -177.52(16) . . . .
N3 C13 C14 C15 179.36(17) . . . .
N3 C13 C18 C17 -178.42(16) . . . .
N3 C19 C20 C21 -178.80(15) . . . .
N3 C19 C24 C23 179.80(16) . . . .
C1 C2 C3 C4 -1.8(3) . . . .
C2 C1 C6 N2 -178.49(15) . . . .
C2 C1 C6 C5 1.4(2) . . . .
C2 C3 C4 C5 1.8(3) . . . .
C3 C4 C5 C6 -0.2(3) . . . .
C3 C4 C5 C7 179.47(17) . . . .
C4 C5 C6 N2 178.54(16) . . . .
C4 C5 C6 C1 -1.4(2) . . . .
C4 C5 C7 C8 161.74(16) . . . .
C4 C5 C7 C12 -17.5(2) . . . .
C5 C7 C8 C9 -177.90(15) . . . .
C5 C7 C12 C11 178.00(16) . . . .
C6 C1 C2 Br1 -178.14(12) . . . .
C6 C1 C2 C3 0.2(3) . . . .
C6 C5 C7 C8 -18.6(2) . . . .
C6 C5 C7 C12 162.13(16) . . . .
C7 C5 C6 N2 -1.1(3) . . . .
C7 C5 C6 C1 178.95(14) . . . .
C7 C8 C9 C10 0.2(3) . . . .
C8 C7 C12 C11 -1.3(2) . . . .
C8 C9 C10 N3 177.59(15) . . . .
C8 C9 C10 C11 -1.9(2) . . . .
C9 C10 C11 C12 2.0(2) . . . .
C10 N3 C13 C14 33.4(2) . . . .
C10 N3 C13 C18 -147.02(16) . . . .
C10 N3 C19 C20 46.8(2) . . . .
C10 N3 C19 C24 -131.90(17) . . . .
C10 C11 C12 C7 -0.4(3) . . . .
C12 C7 C8 C9 1.4(2) . . . .
C13 N3 C10 C9 40.0(2) . . . .
C13 N3 C10 C11 -140.54(16) . . . .
C13 N3 C19 C20 -141.24(16) . . . .
C13 N3 C19 C24 40.1(2) . . . .
C13 C14 C15 C16 -0.7(3) . . . .
C14 C13 C18 C17 1.1(3) . . . .
C14 C15 C16 C17 0.7(3) . . . .
C15 C16 C17 C18 0.3(3) . . . .
C16 C17 C18 C13 -1.2(3) . . . .
C18 C13 C14 C15 -0.2(3) . . . .
C19 N3 C10 C9 -148.18(16) . . . .
C19 N3 C10 C11 31.3(2) . . . .
C19 N3 C13 C14 -138.39(17) . . . .
C19 N3 C13 C18 41.1(2) . . . .
C19 C20 C21 C22 -0.8(3) . . . .
C20 C19 C24 C23 1.1(3) . . . .
C20 C21 C22 C23 0.7(3) . . . .
C21 C22 C23 C24 0.3(3) . . . .
C22 C23 C24 C19 -1.2(3) . . . .
C24 C19 C20 C21 -0.1(3) . . . .

_cod_database_fobs_code 4519521
